data_4335893
loop_
_publ_author_name
'Shuai-Hua Wang'
'Fa-Kun Zheng'
'Ming-Jian Zhang'
'Zhi-Fa Liu'
'Jun Chen'
'Yu Xiao'
'A-Qing Wu'
'Guo-Cong Guo'
'Jin-Shun Huang'

_publ_contact_author_address
;
State Key Laboratory of Structural Chemistry,
Fujian Institute on the Structure of Matter,
Chinese Academy of Sciences,
Fuzhou, Fujian 350002, P. R. China 
;
_publ_contact_author_email zfk@fjirsm.ac.cn
_publ_contact_author_fax '+86 591 8371 4946'
_publ_contact_author_name 'Professor Dr. Fa-Kun Zheng'
_publ_contact_author_phone '+86 591 8370 4827'
_publ_section_title
;
 Homochiral Zinc(II) Coordination Compounds Based on In-Situ-Generated
 Chiral Amino Acid-Tetrazole Ligands: Circular Dichroism, Excitation
 Light-Induced Tunable Photoluminescence, and Energetic Performance
;
_journal_name_full 'Inorganic Chemistry'
_journal_page_first 10096
_journal_page_last 10104
_journal_paper_doi 10.1021/ic401409b
_journal_volume 52
_journal_year 2013
_chemical_absolute_configuration rmad
_chemical_formula_moiety '[Zn(R-tzet)]n'
_chemical_formula_sum 'C14 H14 N6 O2 Zn'
_chemical_formula_weight 363.68
_chemical_name_common '[Zn(R-tzet)]n'
_chemical_name_systematic '[Zn(R-tzet)]n'
_space_group_IT_number 19
_symmetry_cell_setting orthorhombic
_symmetry_space_group_name_Hall 'P 2ac 2ab'
_symmetry_space_group_name_H-M 'P 21 21 21'
_atom_sites_solution_hydrogens geom
_atom_sites_solution_primary direct
_atom_sites_solution_secondary difmap
_audit_creation_method SHELXL-97
_cell_angle_alpha 90.00
_cell_angle_beta 90.00
_cell_angle_gamma 90.00
_cell_formula_units_Z 4
_cell_length_a 7.107(2)
_cell_length_b 8.357(3)
_cell_length_c 26.572(9)
_cell_measurement_reflns_used 3779
_cell_measurement_temperature 293(2)
_cell_measurement_theta_max 27.4932
_cell_measurement_theta_min 2.5548
_cell_volume 1578.2(9)
_computing_cell_refinement 'CrystalClear (Rigaku Inc., 2008)'
_computing_data_collection 'CrystalClear (Rigaku Inc., 2008)'
_computing_data_reduction 'CrystalClear (Rigaku Inc., 2008)'
_computing_publication_material 'SHELXL-97 (Sheldrick, 1997)'
_computing_structure_refinement 'SHELXL-97 (Sheldrick, 1997)'
_computing_structure_solution 'SHELXS-97 (Sheldrick, 1990)'
_diffrn_ambient_temperature 293(2)
_diffrn_detector_area_resol_mean 28.5714
_diffrn_measured_fraction_theta_full 0.996
_diffrn_measured_fraction_theta_max 0.996
_diffrn_measurement_device_type 'Rigaku Mercury CCD'
_diffrn_measurement_method CCD_Profile_fitting
_diffrn_radiation_monochromator graphite
_diffrn_radiation_source 'fine-focus sealed tube'
_diffrn_radiation_type MoK\a
_diffrn_radiation_wavelength 0.71073
_diffrn_reflns_av_R_equivalents 0.0506
_diffrn_reflns_av_sigmaI/netI 0.0533
_diffrn_reflns_limit_h_max 9
_diffrn_reflns_limit_h_min -9
_diffrn_reflns_limit_k_max 10
_diffrn_reflns_limit_k_min -10
_diffrn_reflns_limit_l_max 34
_diffrn_reflns_limit_l_min -34
_diffrn_reflns_number 12430
_diffrn_reflns_theta_full 27.49
_diffrn_reflns_theta_max 27.49
_diffrn_reflns_theta_min 3.25
_exptl_absorpt_coefficient_mu 1.575
_exptl_absorpt_correction_T_max 0.841
_exptl_absorpt_correction_T_min 0.719
_exptl_absorpt_correction_type multi-scan
_exptl_absorpt_process_details 'Sphere (Rigaku CrystalClear)'
_exptl_crystal_colour Colorless
_exptl_crystal_density_diffrn 1.531
_exptl_crystal_description Prism
_exptl_crystal_F_000 744
_exptl_crystal_size_max 0.2500
_exptl_crystal_size_mid 0.1800
_exptl_crystal_size_min 0.1100
_refine_diff_density_max 0.371
_refine_diff_density_min -0.287
_refine_diff_density_rms 0.066
_refine_ls_abs_structure_details 'Flack H D (1983), Acta Cryst. A39, 876-881'
_refine_ls_abs_structure_Flack 0.036(17)
_refine_ls_extinction_method none
_refine_ls_goodness_of_fit_ref 0.982
_refine_ls_hydrogen_treatment mixed
_refine_ls_matrix_type full
_refine_ls_number_parameters 208
_refine_ls_number_reflns 3581
_refine_ls_number_restraints 78
_refine_ls_restrained_S_all 1.001
_refine_ls_R_factor_all 0.0526
_refine_ls_R_factor_gt 0.0409
_refine_ls_shift/su_max 0.000
_refine_ls_shift/su_mean 0.000
_refine_ls_structure_factor_coef Fsqd
_refine_ls_weighting_details 'calc w=1/[\s^2^(Fo^2^)+(0.0410P)^2^+0.0000P] where P=(Fo^2^+2Fc^2^)/3'
_refine_ls_weighting_scheme calc
_refine_ls_wR_factor_gt 0.0783
_refine_ls_wR_factor_ref 0.0833
_reflns_number_gt 3012
_reflns_number_total 3581
_reflns_threshold_expression >2sigma(I)
_cod_data_source_file ic401409b_si_002_2.cif
_cod_data_source_block 1b
_cod_original_cell_volume 1578.1(9)
_cod_database_code 4335893

loop_
_symmetry_equiv_pos_as_xyz
'x, y, z'
'-x+1/2, -y, z+1/2'
'-x, y+1/2, -z+1/2'
'x+1/2, -y+1/2, -z'

loop_
_atom_site_label
_atom_site_type_symbol
_atom_site_fract_x
_atom_site_fract_y
_atom_site_fract_z
_atom_site_U_iso_or_equiv
_atom_site_adp_type
_atom_site_occupancy
_atom_site_symmetry_multiplicity
_atom_site_calc_flag
_atom_site_refinement_flags
Zn1 Zn 0.27933(4) 0.95691(3) 0.002416(11) 0.02847(7) Uani 1 1 d .
O1 O 0.0815(3) 0.7681(2) 0.00560(8) 0.0385(5) Uani 1 1 d .
O2 O -0.0968(3) 0.6305(2) 0.05870(7) 0.0369(5) Uani 1 1 d .
N1 N 0.1239(3) 1.1430(3) -0.02398(8) 0.0342(6) Uani 1 1 d .
N2 N 0.0999(4) 1.1924(3) -0.07167(9) 0.0397(6) Uani 1 1 d .
N3 N 0.0271(4) 1.3355(3) -0.07069(9) 0.0418(7) Uani 1 1 d .
N4 N 0.0022(3) 1.3821(3) -0.02211(9) 0.0346(6) Uani 1 1 d .
N5 N 0.1813(3) 0.9732(3) 0.07851(7) 0.0281(5) Uani 1 1 d .
H5N H 0.2775 1.0067 0.0985 0.034 Uiso 1 1 calc R
N6 N 0.5607(5) 0.9214(5) 0.21084(14) 0.1045(14) Uani 1 1 d .
H6N H 0.6547 0.9760 0.2218 0.125 Uiso 1 1 calc R
C1 C 0.0637(3) 1.2601(3) 0.00553(12) 0.0318(6) Uani 1 1 d U
C2 C 0.0656(5) 1.2537(3) 0.06237(11) 0.0363(7) Uani 1 1 d U
H2A H -0.0268 1.3286 0.0753 0.044 Uiso 1 1 calc R
H2B H 0.1883 1.2873 0.0744 0.044 Uiso 1 1 calc R
C3 C 0.0227(4) 1.0875(3) 0.08296(11) 0.0343(7) Uani 1 1 d U
H3A H -0.0116 1.0970 0.1182 0.041 Uiso 1 1 calc R
H3B H -0.0850 1.0443 0.0651 0.041 Uiso 1 1 calc R
C4 C 0.1242(4) 0.8114(3) 0.09397(10) 0.0291(6) Uani 1 1 d U
H4A H 0.0332 0.8196 0.1216 0.035 Uiso 1 1 calc R
C5 C 0.0296(4) 0.7319(3) 0.04900(11) 0.0320(7) Uani 1 1 d U
C6 C 0.2947(5) 0.7132(3) 0.11176(11) 0.0416(7) Uani 1 1 d U
H6A H 0.2558 0.6040 0.1184 0.050 Uiso 1 1 calc R
H6B H 0.3890 0.7109 0.0854 0.050 Uiso 1 1 calc R
C7 C 0.3776(5) 0.7839(4) 0.15828(12) 0.0487(8) Uani 1 1 d U
C8 C 0.5411(6) 0.8678(6) 0.16268(16) 0.0780(13) Uani 1 1 d U
H8A H 0.6264 0.8858 0.1368 0.094 Uiso 1 1 calc R
C9 C 0.2925(5) 0.7870(4) 0.20649(11) 0.0530(9) Uani 1 1 d U
C10 C 0.1271(7) 0.7261(6) 0.22648(13) 0.0741(12) Uani 1 1 d U
H10A H 0.0463 0.6671 0.2061 0.089 Uiso 1 1 calc R
C11 C 0.0811(9) 0.7524(7) 0.27668(17) 0.1069(17) Uani 1 1 d U
H11A H -0.0301 0.7113 0.2898 0.128 Uiso 1 1 calc R
C12 C 0.2005(9) 0.8394(7) 0.30674(17) 0.1153(18) Uani 1 1 d U
H12A H 0.1679 0.8557 0.3402 0.138 Uiso 1 1 calc R
C13 C 0.3630(9) 0.9021(6) 0.28965(17) 0.1069(16) Uani 1 1 d U
H13A H 0.4417 0.9606 0.3107 0.128 Uiso 1 1 calc R
C14 C 0.4096(7) 0.8762(5) 0.23908(15) 0.0778(12) Uani 1 1 d U

loop_
_atom_site_aniso_label
_atom_site_aniso_U_11
_atom_site_aniso_U_22
_atom_site_aniso_U_33
_atom_site_aniso_U_23
_atom_site_aniso_U_13
_atom_site_aniso_U_12
Zn1 0.03387(14) 0.02128(11) 0.03025(13) 0.00046(15) 0.00127(15) 0.00191(11)
O1 0.0582(12) 0.0308(9) 0.0263(10) -0.0032(9) -0.0033(10) -0.0127(8)
O2 0.0408(11) 0.0297(10) 0.0402(11) -0.0036(9) -0.0028(9) -0.0125(9)
N1 0.0415(13) 0.0309(12) 0.0303(12) -0.0008(10) -0.0014(10) 0.0104(11)
N2 0.0460(15) 0.0430(14) 0.0300(13) 0.0065(11) 0.0034(11) 0.0180(12)
N3 0.0464(15) 0.0442(14) 0.0348(14) 0.0086(12) 0.0054(11) 0.0172(12)
N4 0.0407(13) 0.0266(12) 0.0366(13) 0.0056(10) 0.0037(10) 0.0100(10)
N5 0.0349(13) 0.0248(10) 0.0245(10) -0.0001(9) -0.0043(8) -0.0024(10)
N6 0.112(2) 0.115(3) 0.086(2) 0.027(2) -0.062(2) -0.064(2)
C1 0.0328(14) 0.0281(11) 0.0346(15) -0.0010(13) -0.0026(14) 0.0058(9)
C2 0.0480(18) 0.0255(13) 0.0354(15) -0.0025(12) -0.0044(13) 0.0082(13)
C3 0.0390(16) 0.0325(14) 0.0315(14) -0.0021(12) 0.0029(12) 0.0008(12)
C4 0.0351(15) 0.0233(12) 0.0289(14) -0.0003(11) -0.0020(12) -0.0071(11)
C5 0.0362(16) 0.0226(13) 0.0372(15) 0.0008(12) -0.0064(12) -0.0011(12)
C6 0.0508(18) 0.0316(14) 0.0423(15) 0.0064(12) -0.0074(14) 0.0029(14)
C7 0.0542(18) 0.0439(16) 0.0479(17) 0.0166(14) -0.0202(15) -0.0101(15)
C8 0.076(2) 0.086(3) 0.072(3) 0.026(2) -0.028(2) -0.030(2)
C9 0.076(2) 0.0468(16) 0.0363(15) 0.0105(13) -0.0184(16) -0.0095(17)
C10 0.095(3) 0.085(3) 0.0417(19) 0.0148(19) -0.008(2) -0.011(2)
C11 0.136(4) 0.133(4) 0.052(2) 0.023(3) -0.003(3) -0.009(3)
C12 0.166(4) 0.129(4) 0.051(2) 0.002(3) -0.011(3) -0.006(4)
C13 0.164(4) 0.100(3) 0.057(2) -0.004(2) -0.046(3) -0.019(3)
C14 0.117(3) 0.066(2) 0.051(2) 0.0139(19) -0.038(2) -0.024(2)

loop_
_atom_type_symbol
_atom_type_description
_atom_type_scat_dispersion_real
_atom_type_scat_dispersion_imag
_atom_type_scat_source
C C 0.0033 0.0016 'International Tables Vol C Tables 4.2.6.8 and 6.1.1.4'
H H 0.0000 0.0000 'International Tables Vol C Tables 4.2.6.8 and 6.1.1.4'
N N 0.0061 0.0033 'International Tables Vol C Tables 4.2.6.8 and 6.1.1.4'
O O 0.0106 0.0060 'International Tables Vol C Tables 4.2.6.8 and 6.1.1.4'
Zn Zn 0.2839 1.4301 'International Tables Vol C Tables 4.2.6.8 and 6.1.1.4'

loop_
_geom_angle_atom_site_label_1
_geom_angle_atom_site_label_2
_geom_angle_atom_site_label_3
_geom_angle
_geom_angle_site_symmetry_1
_geom_angle_site_symmetry_3
O2 Zn1 N1 103.90(9) 4_565 .
O2 Zn1 O1 93.03(8) 4_565 .
N1 Zn1 O1 102.91(9) . .
O2 Zn1 N5 159.85(8) 4_565 .
N1 Zn1 N5 95.75(9) . .
O1 Zn1 N5 78.09(8) . .
O2 Zn1 N4 95.91(9) 4_565 4_575
N1 Zn1 N4 90.32(9) . 4_575
O1 Zn1 N4 161.78(8) . 4_575
N5 Zn1 N4 88.28(9) . 4_575
C5 O1 Zn1 114.50(17) . .
C5 O2 Zn1 113.30(18) . 4_465
C1 N1 N2 106.8(2) . .
C1 N1 Zn1 122.45(19) . .
N2 N1 Zn1 129.03(18) . .
N3 N2 N1 108.3(2) . .
N2 N3 N4 109.5(2) . .
C1 N4 N3 105.2(2) . .
C1 N4 Zn1 126.1(2) . 4_475
N3 N4 Zn1 120.51(17) . 4_475
C4 N5 C3 111.1(2) . .
C4 N5 Zn1 107.14(15) . .
C3 N5 Zn1 111.32(16) . .
C4 N5 H5N 109.1 . .
C3 N5 H5N 109.1 . .
Zn1 N5 H5N 109.1 . .
C14 N6 C8 110.2(3) . .
C14 N6 H6N 124.9 . .
C8 N6 H6N 124.9 . .
N1 C1 N4 110.2(3) . .
N1 C1 C2 124.2(2) . .
N4 C1 C2 125.6(2) . .
C1 C2 C3 112.9(2) . .
C1 C2 H2A 109.0 . .
C3 C2 H2A 109.0 . .
C1 C2 H2B 109.0 . .
C3 C2 H2B 109.0 . .
H2A C2 H2B 107.8 . .
N5 C3 C2 114.0(2) . .
N5 C3 H3A 108.7 . .
C2 C3 H3A 108.7 . .
N5 C3 H3B 108.7 . .
C2 C3 H3B 108.7 . .
H3A C3 H3B 107.6 . .
N5 C4 C5 107.7(2) . .
N5 C4 C6 111.0(2) . .
C5 C4 C6 110.9(2) . .
N5 C4 H4A 109.1 . .
C5 C4 H4A 109.1 . .
C6 C4 H4A 109.1 . .
O1 C5 O2 124.2(3) . .
O1 C5 C4 119.2(2) . .
O2 C5 C4 116.5(2) . .
C7 C6 C4 110.8(2) . .
C7 C6 H6A 109.5 . .
C4 C6 H6A 109.5 . .
C7 C6 H6B 109.5 . .
C4 C6 H6B 109.5 . .
H6A C6 H6B 108.1 . .
C8 C7 C9 106.1(3) . .
C8 C7 C6 127.7(3) . .
C9 C7 C6 126.0(3) . .
C7 C8 N6 109.7(4) . .
C7 C8 H8A 125.2 . .
N6 C8 H8A 125.2 . .
C10 C9 C14 117.3(3) . .
C10 C9 C7 134.5(3) . .
C14 C9 C7 108.2(3) . .
C9 C10 C11 120.6(4) . .
C9 C10 H10A 119.7 . .
C11 C10 H10A 119.7 . .
C12 C11 C10 119.7(5) . .
C12 C11 H11A 120.1 . .
C10 C11 H11A 120.1 . .
C13 C12 C11 122.6(5) . .
C13 C12 H12A 118.7 . .
C11 C12 H12A 118.7 . .
C12 C13 C14 117.8(5) . .
C12 C13 H13A 121.1 . .
C14 C13 H13A 121.1 . .
N6 C14 C13 132.2(4) . .
N6 C14 C9 105.8(4) . .
C13 C14 C9 122.0(4) . .

loop_
_geom_bond_atom_site_label_1
_geom_bond_atom_site_label_2
_geom_bond_distance
_geom_bond_site_symmetry_2
Zn1 O2 1.9866(19) 4_565
Zn1 N1 2.032(2) .
Zn1 O1 2.1147(18) .
Zn1 N5 2.143(2) .
Zn1 N4 2.144(2) 4_575
O1 C5 1.248(4) .
O2 C5 1.261(3) .
O2 Zn1 1.9866(19) 4_465
N1 C1 1.325(3) .
N1 N2 1.344(3) .
N2 N3 1.303(3) .
N3 N4 1.360(3) .
N4 C1 1.330(3) .
N4 Zn1 2.144(2) 4_475
N5 C4 1.471(3) .
N5 C3 1.481(3) .
N5 H5N 0.9100 .
N6 C14 1.363(6) .
N6 C8 1.363(5) .
N6 H6N 0.8600 .
C1 C2 1.511(4) .
C2 C3 1.524(4) .
C2 H2A 0.9700 .
C2 H2B 0.9700 .
C3 H3A 0.9700 .
C3 H3B 0.9700 .
C4 C5 1.523(4) .
C4 C6 1.538(4) .
C4 H4A 0.9800 .
C6 C7 1.491(4) .
C6 H6A 0.9700 .
C6 H6B 0.9700 .
C7 C8 1.362(5) .
C7 C9 1.417(5) .
C8 H8A 0.9300 .
C9 C10 1.387(5) .
C9 C14 1.414(5) .
C10 C11 1.391(6) .
C10 H10A 0.9300 .
C11 C12 1.374(7) .
C11 H11A 0.9300 .
C12 C13 1.347(7) .
C12 H12A 0.9300 .
C13 C14 1.401(6) .
C13 H13A 0.9300 .
